data_7214230
loop_
_publ_author_name
'Yamada, Manabu'
'Kanazawa, Ryo'
'Hamada, Fumio'

_publ_section_title
;
 Halogen--halogen interactions and halogen bonding in thiacalixarene
 systems
;
_journal_issue 13
_journal_name_full CrystEngComm
_journal_page_first 2605
_journal_paper_doi 10.1039/c3ce42535e
_journal_volume 16
_journal_year 2014
_chemical_formula_moiety 'C36 H36 I4 O4 S4'
_chemical_formula_sum 'C36 H36 I4 O4 S4'
_chemical_formula_weight 1168.54
_space_group_IT_number 2
_symmetry_cell_setting triclinic
_symmetry_Int_Tables_number 2
_symmetry_space_group_name_Hall '-P 1'
_symmetry_space_group_name_H-M 'P -1'
_atom_sites_solution_hydrogens geom
_atom_sites_solution_primary direct
_atom_sites_solution_secondary difmap
_cell_angle_alpha 86.1612(15)
_cell_angle_beta 79.7348(18)
_cell_angle_gamma 80.1653(15)
_cell_formula_units_Z 2
_cell_length_a 9.9688(5)
_cell_length_b 12.4158(6)
_cell_length_c 17.4099(10)
_cell_measurement_reflns_used 16914
_cell_measurement_temperature 100
_cell_measurement_theta_max 27.51
_cell_measurement_theta_min 3.01
_cell_volume 2087.70(19)
_computing_cell_refinement 'RAPID AUTO'
_computing_data_collection 'RAPID AUTO (Rigaku, ????)'
_computing_data_reduction 'RAPID AUTO'
_computing_molecular_graphics 'CrystalStructure 4.0'
_computing_publication_material 'CrystalStructure 4.0 (Rigaku, 2010)'
_computing_structure_refinement 'SHELXL97 (Sheldrick, 2008)'
_computing_structure_solution 'SIR2004 (Burla, et al., 2005)'
_diffrn_ambient_temperature 100
_diffrn_measured_fraction_theta_full 0.990
_diffrn_measured_fraction_theta_max 0.990
_diffrn_radiation_type 'Mo K\a'
_diffrn_radiation_wavelength 0.71075
_diffrn_reflns_av_R_equivalents 0.0319
_diffrn_reflns_limit_h_max 12
_diffrn_reflns_limit_h_min -12
_diffrn_reflns_limit_k_max 16
_diffrn_reflns_limit_k_min -16
_diffrn_reflns_limit_l_max 22
_diffrn_reflns_limit_l_min -22
_diffrn_reflns_number 20628
_diffrn_reflns_theta_full 27.48
_diffrn_reflns_theta_max 27.48
_diffrn_standards_number 0
_exptl_absorpt_coefficient_mu 3.221
_exptl_absorpt_correction_T_max 0.525
_exptl_absorpt_correction_T_min 0.410
_exptl_absorpt_correction_type multi-scan
_exptl_absorpt_process_details 'ABSCOR (Rigaku, 1995)'
_exptl_crystal_colour colorless
_exptl_crystal_density_diffrn 1.859
_exptl_crystal_density_method 'not measured'
_exptl_crystal_description platelet
_exptl_crystal_F_000 1120.00
_exptl_crystal_size_max 0.300
_exptl_crystal_size_mid 0.300
_exptl_crystal_size_min 0.200
_refine_diff_density_max 1.420
_refine_diff_density_min -1.270
_refine_ls_extinction_method none
_refine_ls_goodness_of_fit_ref 1.097
_refine_ls_hydrogen_treatment constr
_refine_ls_number_parameters 437
_refine_ls_number_reflns 9457
_refine_ls_number_restraints 0
_refine_ls_R_factor_gt 0.0287
_refine_ls_shift/su_max 0.002
_refine_ls_structure_factor_coef Fsqd
_refine_ls_weighting_details 'w = 1/[\s^2^(Fo^2^)+(0.0384P)^2^+0.6078P] where P=(Fo^2^+2Fc^2^)/3'
_refine_ls_weighting_scheme calc
_refine_ls_wR_factor_ref 0.0788
_reflns_number_gt 8018
_reflns_number_total 9457
_reflns_threshold_expression F^2^>2.0\s(F^2^)
_cod_data_source_file c3ce42535e2.cif
_cod_data_source_block TC4A-I-Pr
_cod_database_code 7214230

loop_
_symmetry_equiv_pos_site_id
_symmetry_equiv_pos_as_xyz
1 +X,+Y,+Z
2 -X,-Y,-Z

loop_
_atom_site_label
_atom_site_type_symbol
_atom_site_fract_x
_atom_site_fract_y
_atom_site_fract_z
_atom_site_U_iso_or_equiv
_atom_site_adp_type
_atom_site_occupancy
_atom_site_symmetry_multiplicity
_atom_site_calc_flag
_atom_site_refinement_flags
I1 I 0.66834(2) -0.186740(16) 0.554098(14) 0.02452(6) Uani 1.0 2 d .
I2 I 1.01730(3) 0.592062(17) 0.636104(14) 0.02938(7) Uani 1.0 2 d .
I3 I 0.89393(2) -0.200862(17) 0.948561(15) 0.02928(7) Uani 1.0 2 d .
I4 I 0.20158(3) 0.587478(17) 0.853783(14) 0.02694(7) Uani 1.0 2 d .
S1 S 0.37606(8) 0.22759(6) 0.65964(5) 0.01735(16) Uani 1.0 2 d .
S2 S 0.93508(8) 0.18499(6) 0.53479(4) 0.01576(15) Uani 1.0 2 d .
S3 S 1.05785(8) 0.20722(6) 0.83226(5) 0.01776(16) Uani 1.0 2 d .
S4 S 0.50943(8) 0.19483(6) 0.96038(5) 0.01750(16) Uani 1.0 2 d .
O1 O 0.6557(3) 0.30473(16) 0.61903(13) 0.0156(5) Uani 1.0 2 d .
O2 O 0.9828(3) 0.09462(17) 0.69629(13) 0.0183(5) Uani 1.0 2 d .
O3 O 0.7547(3) 0.30009(17) 0.87269(13) 0.0178(5) Uani 1.0 2 d .
O4 O 0.5161(3) 0.11229(17) 0.79691(14) 0.0196(5) Uani 1.0 2 d .
C1 C 0.6628(4) -0.0218(3) 0.57590(19) 0.0163(7) Uani 1.0 2 d .
C2 C 0.7841(4) 0.0223(3) 0.55859(18) 0.0162(7) Uani 1.0 2 d .
C3 C 0.7812(3) 0.1320(3) 0.57209(18) 0.0142(6) Uani 1.0 2 d .
C4 C 0.6590(4) 0.1968(3) 0.60511(17) 0.0140(6) Uani 1.0 2 d .
C5 C 0.5391(4) 0.1496(3) 0.62503(18) 0.0157(6) Uani 1.0 2 d .
C6 C 0.5398(4) 0.0407(3) 0.60953(19) 0.0176(7) Uani 1.0 2 d .
C7 C 1.0041(4) 0.4263(3) 0.65676(19) 0.0171(7) Uani 1.0 2 d .
C8 C 0.9774(3) 0.3673(3) 0.59875(19) 0.0159(6) Uani 1.0 2 d .
C9 C 0.9660(3) 0.2571(3) 0.61312(18) 0.0143(6) Uani 1.0 2 d .
C10 C 0.9876(3) 0.2046(3) 0.68393(18) 0.0142(6) Uani 1.0 2 d .
C11 C 1.0140(3) 0.2662(3) 0.74322(18) 0.0153(6) Uani 1.0 2 d .
C12 C 1.0197(3) 0.3770(3) 0.72989(19) 0.0152(6) Uani 1.0 2 d .
C13 C 0.8477(4) -0.0325(3) 0.92420(19) 0.0177(7) Uani 1.0 2 d .
C14 C 0.7128(4) 0.0197(3) 0.94284(18) 0.0162(7) Uani 1.0 2 d .
C15 C 0.6803(4) 0.1317(3) 0.92540(18) 0.0155(6) Uani 1.0 2 d .
C16 C 0.7841(4) 0.1906(3) 0.88972(18) 0.0144(6) Uani 1.0 2 d .
C17 C 0.9193(4) 0.1360(3) 0.87060(18) 0.0152(6) Uani 1.0 2 d .
C18 C 0.9516(4) 0.0241(3) 0.88820(18) 0.0175(7) Uani 1.0 2 d .
C19 C 0.3151(4) 0.4313(3) 0.83384(19) 0.0174(7) Uani 1.0 2 d .
C20 C 0.3791(4) 0.3732(3) 0.89261(19) 0.0177(7) Uani 1.0 2 d .
C21 C 0.4487(3) 0.2675(3) 0.87915(19) 0.0161(7) Uani 1.0 2 d .
C22 C 0.4529(3) 0.2190(3) 0.80770(19) 0.0152(6) Uani 1.0 2 d .
C23 C 0.3936(3) 0.2806(3) 0.74856(18) 0.0147(6) Uani 1.0 2 d .
C24 C 0.3263(4) 0.3867(3) 0.76217(19) 0.0156(6) Uani 1.0 2 d .
C25 C 0.6348(4) 0.3766(3) 0.5518(3) 0.0261(8) Uani 1.0 2 d .
C26 C 0.6414(4) 0.4925(3) 0.5718(3) 0.0272(8) Uani 1.0 2 d .
C27 C 0.5232(5) 0.5387(3) 0.6335(3) 0.0376(10) Uani 1.0 2 d .
C28 C 1.1139(4) 0.0275(3) 0.6703(2) 0.0199(7) Uani 1.0 2 d .
C29 C 1.0956(4) -0.0911(3) 0.6775(3) 0.0283(8) Uani 1.0 2 d .
C30 C 1.2320(4) -0.1652(3) 0.6483(3) 0.0290(8) Uani 1.0 2 d .
C31 C 0.7626(4) 0.3676(3) 0.9358(3) 0.0276(8) Uani 1.0 2 d .
C32 C 0.7737(4) 0.4828(3) 0.9039(3) 0.0336(9) Uani 1.0 2 d .
C33A C 0.6434(16) 0.5388(6) 0.8739(8) 0.057(3) Uani 0.79(4) 2 d .
C33B C 0.700(5) 0.537(3) 0.854(4) 0.057(3) Uani 0.21(4) 2 d .
C34 C 0.4218(4) 0.0349(3) 0.8208(3) 0.0241(8) Uani 1.0 2 d .
C35 C 0.5000(5) -0.0794(3) 0.8114(3) 0.0371(10) Uani 1.0 2 d .
C36 C 0.4033(6) -0.1628(4) 0.8377(3) 0.0479(13) Uani 1.0 2 d .
H2 H 0.8684 -0.0221 0.5377 0.0195 Uiso 1.0 2 calc R
H6 H 0.4574 0.0098 0.6218 0.0211 Uiso 1.0 2 calc R
H8 H 0.9668 0.4013 0.5492 0.0190 Uiso 1.0 2 calc R
H12 H 1.0343 0.4191 0.7703 0.0183 Uiso 1.0 2 calc R
H14 H 0.6426 -0.0203 0.9674 0.0195 Uiso 1.0 2 calc R
H18 H 1.0439 -0.0128 0.8756 0.0210 Uiso 1.0 2 calc R
H20 H 0.3752 0.4054 0.9411 0.0212 Uiso 1.0 2 calc R
H24 H 0.2874 0.4291 0.7216 0.0187 Uiso 1.0 2 calc R
H25A H 0.5436 0.3733 0.5377 0.0313 Uiso 1.0 2 calc R
H25B H 0.7071 0.3534 0.5066 0.0313 Uiso 1.0 2 calc R
H26A H 0.7296 0.4932 0.5903 0.0327 Uiso 1.0 2 calc R
H26B H 0.6408 0.5401 0.5239 0.0327 Uiso 1.0 2 calc R
H27A H 0.5333 0.6130 0.6444 0.0451 Uiso 1.0 2 calc R
H27B H 0.5238 0.4925 0.6814 0.0451 Uiso 1.0 2 calc R
H27C H 0.4357 0.5406 0.6148 0.0451 Uiso 1.0 2 calc R
H28A H 1.1820 0.0396 0.7025 0.0239 Uiso 1.0 2 calc R
H28B H 1.1489 0.0473 0.6152 0.0239 Uiso 1.0 2 calc R
H29A H 1.0251 -0.1023 0.6467 0.0340 Uiso 1.0 2 calc R
H29B H 1.0626 -0.1109 0.7329 0.0340 Uiso 1.0 2 calc R
H30A H 1.2178 -0.2417 0.6532 0.0348 Uiso 1.0 2 calc R
H30B H 1.3013 -0.1552 0.6795 0.0348 Uiso 1.0 2 calc R
H30C H 1.2642 -0.1461 0.5934 0.0348 Uiso 1.0 2 calc R
H31A H 0.8443 0.3373 0.9601 0.0331 Uiso 1.0 2 calc R
H31B H 0.6790 0.3684 0.9763 0.0331 Uiso 1.0 2 calc R
H32A H 0.8535 0.4804 0.8608 0.0403 Uiso 1.0 2 calc R
H32B H 0.7909 0.5265 0.9456 0.0403 Uiso 1.0 2 calc R
H33A H 0.6557 0.6126 0.8534 0.0682 Uiso 0.79(4) 2 calc R
H33B H 0.5646 0.5435 0.9168 0.0682 Uiso 0.79(4) 2 calc R
H33C H 0.6264 0.4963 0.8322 0.0682 Uiso 0.79(4) 2 calc R
H34A H 0.3480 0.0472 0.7884 0.0289 Uiso 1.0 2 calc R
H34B H 0.3780 0.0452 0.8761 0.0289 Uiso 1.0 2 calc R
H35A H 0.5751 -0.0908 0.8428 0.0445 Uiso 1.0 2 calc R
H35B H 0.5424 -0.0898 0.7559 0.0445 Uiso 1.0 2 calc R
H36A H 0.4557 -0.2369 0.8313 0.0575 Uiso 1.0 2 calc R
H36B H 0.3298 -0.1520 0.8061 0.0575 Uiso 1.0 2 calc R
H36C H 0.3625 -0.1530 0.8929 0.0575 Uiso 1.0 2 calc R
H33D H 0.7256 0.6103 0.8434 0.0852 Uiso 0.21(4) 2 calc R
H33E H 0.6016 0.5445 0.8769 0.0852 Uiso 0.21(4) 2 calc R
H33F H 0.7173 0.4981 0.8057 0.0852 Uiso 0.21(4) 2 calc R

loop_
_atom_site_aniso_label
_atom_site_aniso_U_11
_atom_site_aniso_U_22
_atom_site_aniso_U_33
_atom_site_aniso_U_12
_atom_site_aniso_U_13
_atom_site_aniso_U_23
I1 0.02356(12) 0.01617(11) 0.03435(14) -0.00402(8) -0.00328(10) -0.00703(9)
I2 0.04793(16) 0.01841(11) 0.02664(13) -0.01192(10) -0.01463(11) 0.00356(9)
I3 0.02668(13) 0.01853(11) 0.03807(15) 0.00281(9) -0.00272(11) 0.00778(10)
I4 0.03573(14) 0.01770(11) 0.02672(13) 0.00690(9) -0.01202(11) -0.00681(9)
S1 0.0118(4) 0.0218(4) 0.0184(4) 0.0009(3) -0.0035(3) -0.0070(3)
S2 0.0145(4) 0.0189(4) 0.0141(4) -0.0044(3) -0.0003(3) -0.0040(3)
S3 0.0140(4) 0.0245(4) 0.0155(4) -0.0047(3) -0.0044(3) 0.0036(3)
S4 0.0136(4) 0.0219(4) 0.0143(4) 0.0013(3) 0.0003(3) 0.0019(3)
O1 0.0180(12) 0.0126(10) 0.0172(12) -0.0016(8) -0.0051(10) -0.0034(9)
O2 0.0183(12) 0.0147(11) 0.0220(12) -0.0043(9) -0.0031(10) 0.0012(9)
O3 0.0196(12) 0.0157(11) 0.0169(12) -0.0006(9) -0.0022(10) -0.0005(9)
O4 0.0180(12) 0.0140(11) 0.0254(13) 0.0010(9) -0.0026(10) -0.0026(9)
C1 0.0209(17) 0.0118(14) 0.0173(16) -0.0024(12) -0.0049(13) -0.0042(12)
C2 0.0155(16) 0.0165(15) 0.0160(16) 0.0003(12) -0.0022(13) -0.0044(12)
C3 0.0131(15) 0.0186(15) 0.0123(15) -0.0029(12) -0.0052(12) -0.0020(12)
C4 0.0155(16) 0.0162(14) 0.0100(15) -0.0001(11) -0.0030(12) -0.0023(12)
C5 0.0146(16) 0.0168(15) 0.0145(16) 0.0005(12) -0.0007(13) -0.0045(12)
C6 0.0155(16) 0.0192(15) 0.0194(17) -0.0056(12) -0.0029(13) -0.0025(13)
C7 0.0185(17) 0.0166(15) 0.0168(16) -0.0057(12) -0.0021(13) -0.0006(12)
C8 0.0120(15) 0.0193(15) 0.0169(16) -0.0018(12) -0.0049(13) -0.0003(12)
C9 0.0086(15) 0.0182(15) 0.0160(16) -0.0017(11) -0.0010(12) -0.0027(12)
C10 0.0108(15) 0.0138(14) 0.0172(16) -0.0022(11) 0.0000(12) 0.0006(12)
C11 0.0089(15) 0.0216(16) 0.0143(15) -0.0024(12) 0.0001(12) 0.0025(12)
C12 0.0119(15) 0.0182(15) 0.0165(16) -0.0052(12) -0.0019(12) -0.0022(12)
C13 0.0192(17) 0.0167(15) 0.0163(16) 0.0011(12) -0.0052(13) 0.0021(12)
C14 0.0164(16) 0.0191(15) 0.0131(15) -0.0020(12) -0.0035(13) 0.0009(12)
C15 0.0124(15) 0.0209(15) 0.0119(15) 0.0006(12) -0.0017(12) -0.0006(12)
C16 0.0152(16) 0.0176(15) 0.0118(15) -0.0017(12) -0.0076(13) 0.0003(12)
C17 0.0151(16) 0.0196(15) 0.0113(15) -0.0032(12) -0.0030(12) -0.0005(12)
C18 0.0126(16) 0.0261(17) 0.0119(15) 0.0009(12) -0.0009(13) 0.0003(13)
C19 0.0165(16) 0.0108(14) 0.0228(17) 0.0011(11) 0.0006(14) -0.0037(12)
C20 0.0195(17) 0.0171(15) 0.0167(16) -0.0015(12) -0.0046(14) -0.0027(12)
C21 0.0090(15) 0.0218(16) 0.0169(16) 0.0001(12) -0.0038(13) 0.0004(13)
C22 0.0118(15) 0.0121(14) 0.0201(17) -0.0006(11) 0.0006(13) -0.0012(12)
C23 0.0103(15) 0.0211(15) 0.0135(15) -0.0039(12) -0.0011(12) -0.0051(12)
C24 0.0128(15) 0.0172(15) 0.0176(16) -0.0016(11) -0.0061(13) 0.0002(12)
C25 0.031(2) 0.0191(17) 0.028(2) -0.0020(14) -0.0072(16) 0.0033(14)
C26 0.0256(19) 0.0175(16) 0.037(3) -0.0027(14) -0.0041(17) 0.0044(15)
C27 0.042(3) 0.0182(18) 0.048(3) -0.0053(16) 0.004(2) 0.0013(17)
C28 0.0193(17) 0.0168(15) 0.0231(18) -0.0016(12) -0.0035(14) -0.0004(13)
C29 0.030(2) 0.0188(17) 0.037(3) -0.0037(14) -0.0085(17) -0.0046(15)
C30 0.035(3) 0.0191(17) 0.034(3) -0.0011(15) -0.0120(18) -0.0025(15)
C31 0.033(2) 0.0225(17) 0.027(2) -0.0022(15) -0.0036(17) -0.0078(15)
C32 0.034(3) 0.0230(18) 0.041(3) -0.0072(16) 0.0085(19) -0.0100(16)
C33A 0.038(7) 0.027(3) 0.104(7) -0.004(4) -0.015(5) 0.013(4)
C33B 0.038(7) 0.027(3) 0.104(7) -0.004(4) -0.015(5) 0.013(4)
C34 0.029(2) 0.0180(16) 0.0270(19) -0.0042(14) -0.0098(16) 0.0005(14)
C35 0.050(3) 0.0183(18) 0.046(3) 0.0030(17) -0.023(3) -0.0034(17)
C36 0.083(4) 0.025(2) 0.048(3) -0.015(3) -0.041(3) 0.0067(19)

loop_
_atom_type_symbol
_atom_type_description
_atom_type_scat_dispersion_real
_atom_type_scat_dispersion_imag
_atom_type_scat_source
C C 0.003 0.002
;
International Tables for Crystallography
(1992, Vol. C, Tables 4.2.6.8 and 6.1.1.4)
;
H H 0.000 0.000
;
International Tables for Crystallography
(1992, Vol. C, Table 6.1.1.4)
;
I I -0.474 1.812
;
International Tables for Crystallography
(1992, Vol. C, Tables 4.2.6.8 and 6.1.1.4)
;
O O 0.011 0.006
;
International Tables for Crystallography
(1992, Vol. C, Tables 4.2.6.8 and 6.1.1.4)
;
S S 0.125 0.123
;
International Tables for Crystallography
(1992, Vol. C, Tables 4.2.6.8 and 6.1.1.4)
;

loop_
_geom_angle_atom_site_label_1
_geom_angle_atom_site_label_2
_geom_angle_atom_site_label_3
_geom_angle
_geom_angle_publ_flag
C5 S1 C23 105.37(16) yes
C3 S2 C9 104.77(15) yes
C11 S3 C17 103.52(16) yes
C15 S4 C21 105.96(15) yes
C4 O1 C25 113.0(3) yes
C10 O2 C28 112.7(3) yes
C16 O3 C31 113.5(3) yes
C22 O4 C34 112.6(3) yes
I1 C1 C2 119.1(2) yes
I1 C1 C6 120.0(3) yes
C2 C1 C6 120.9(3) yes
C1 C2 C3 119.5(3) yes
S2 C3 C2 115.8(3) yes
S2 C3 C4 123.2(3) yes
C2 C3 C4 120.7(3) yes
O1 C4 C3 121.0(3) yes
O1 C4 C5 120.1(3) yes
C3 C4 C5 118.9(3) yes
S1 C5 C4 122.2(3) yes
S1 C5 C6 116.5(3) yes
C4 C5 C6 120.9(3) yes
C1 C6 C5 119.0(3) yes
I2 C7 C8 119.6(3) yes
I2 C7 C12 119.7(3) yes
C8 C7 C12 120.7(3) yes
C7 C8 C9 119.6(3) yes
S2 C9 C8 117.2(3) yes
S2 C9 C10 121.7(3) yes
C8 C9 C10 121.0(3) yes
O2 C10 C9 120.7(3) yes
O2 C10 C11 120.5(3) yes
C9 C10 C11 118.8(3) yes
S3 C11 C10 123.2(3) yes
S3 C11 C12 116.5(3) yes
C10 C11 C12 120.0(3) yes
C7 C12 C11 119.8(4) yes
I3 C13 C14 119.1(3) yes
I3 C13 C18 119.7(3) yes
C14 C13 C18 121.1(3) yes
C13 C14 C15 119.6(3) yes
S4 C15 C14 116.6(3) yes
S4 C15 C16 122.9(3) yes
C14 C15 C16 120.1(3) yes
O3 C16 C15 121.0(3) yes
O3 C16 C17 119.6(3) yes
C15 C16 C17 119.3(3) yes
S3 C17 C16 121.6(3) yes
S3 C17 C18 117.7(3) yes
C16 C17 C18 120.4(3) yes
C13 C18 C17 119.4(3) yes
I4 C19 C20 120.2(3) yes
I4 C19 C24 119.2(3) yes
C20 C19 C24 120.6(3) yes
C19 C20 C21 119.0(3) yes
S4 C21 C20 115.8(3) yes
S4 C21 C22 123.2(3) yes
C20 C21 C22 120.5(3) yes
O4 C22 C21 119.7(3) yes
O4 C22 C23 121.0(3) yes
C21 C22 C23 119.2(3) yes
S1 C23 C22 124.4(3) yes
S1 C23 C24 115.3(3) yes
C22 C23 C24 119.7(3) yes
C19 C24 C23 120.7(3) yes
O1 C25 C26 108.7(3) yes
C25 C26 C27 113.0(4) yes
O2 C28 C29 109.1(3) yes
C28 C29 C30 110.7(3) yes
O3 C31 C32 109.2(3) yes
C31 C32 C33A 112.4(5) yes
C31 C32 C33B 125.3(19) yes
O4 C34 C35 109.3(3) yes
C34 C35 C36 110.4(4) yes
C1 C2 H2 120.229 no
C3 C2 H2 120.224 no
C1 C6 H6 120.473 no
C5 C6 H6 120.488 no
C7 C8 H8 120.222 no
C9 C8 H8 120.223 no
C7 C12 H12 120.100 no
C11 C12 H12 120.098 no
C13 C14 H14 120.185 no
C15 C14 H14 120.191 no
C13 C18 H18 120.316 no
C17 C18 H18 120.311 no
C19 C20 H20 120.480 no
C21 C20 H20 120.476 no
C19 C24 H24 119.659 no
C23 C24 H24 119.649 no
O1 C25 H25A 109.955 no
O1 C25 H25B 109.953 no
C26 C25 H25A 109.955 no
C26 C25 H25B 109.953 no
H25A C25 H25B 108.341 no
C25 C26 H26A 108.990 no
C25 C26 H26B 108.987 no
C27 C26 H26A 108.976 no
C27 C26 H26B 108.978 no
H26A C26 H26B 107.782 no
C26 C27 H27A 109.472 no
C26 C27 H27B 109.475 no
C26 C27 H27C 109.478 no
H27A C27 H27B 109.467 no
H27A C27 H27C 109.465 no
H27B C27 H27C 109.471 no
O2 C28 H28A 109.863 no
O2 C28 H28B 109.862 no
C29 C28 H28A 109.855 no
C29 C28 H28B 109.864 no
H28A C28 H28B 108.286 no
C28 C29 H29A 109.492 no
C28 C29 H29B 109.502 no
C30 C29 H29A 109.487 no
C30 C29 H29B 109.501 no
H29A C29 H29B 108.065 no
C29 C30 H30A 109.473 no
C29 C30 H30B 109.466 no
C29 C30 H30C 109.480 no
H30A C30 H30B 109.465 no
H30A C30 H30C 109.474 no
H30B C30 H30C 109.469 no
O3 C31 H31A 109.843 no
O3 C31 H31B 109.834 no
C32 C31 H31A 109.840 no
C32 C31 H31B 109.841 no
H31A C31 H31B 108.268 no
C31 C32 H32A 109.127 no
C31 C32 H32B 109.133 no
C33A C32 H32A 109.130 no
C33A C32 H32B 109.130 no
C33B C32 H32A 86.401 no
C33B C32 H32B 115.240 no
H32A C32 H32B 107.858 no
C32 C33A H33A 109.475 no
C32 C33A H33B 109.471 no
C32 C33A H33C 109.478 no
H33A C33A H33B 109.465 no
H33A C33A H33C 109.468 no
H33B C33A H33C 109.469 no
C32 C33B H33D 109.467 no
C32 C33B H33E 109.476 no
C32 C33B H33F 109.474 no
H33D C33B H33E 109.471 no
H33D C33B H33F 109.470 no
H33E C33B H33F 109.470 no
O4 C34 H34A 109.820 no
O4 C34 H34B 109.824 no
C35 C34 H34A 109.813 no
C35 C34 H34B 109.812 no
H34A C34 H34B 108.257 no
C34 C35 H35A 109.579 no
C34 C35 H35B 109.574 no
C36 C35 H35A 109.592 no
C36 C35 H35B 109.584 no
H35A C35 H35B 108.113 no
C35 C36 H36A 109.474 no
C35 C36 H36B 109.472 no
C35 C36 H36C 109.463 no
H36A C36 H36B 109.484 no
H36A C36 H36C 109.460 no
H36B C36 H36C 109.474 no

loop_
_geom_bond_atom_site_label_1
_geom_bond_atom_site_label_2
_geom_bond_distance
_geom_bond_publ_flag
I1 C1 2.097(3) yes
I2 C7 2.088(3) yes
I3 C13 2.094(3) yes
I4 C19 2.089(3) yes
S1 C5 1.770(3) yes
S1 C23 1.770(4) yes
S2 C3 1.772(4) yes
S2 C9 1.779(4) yes
S3 C11 1.764(4) yes
S3 C17 1.773(4) yes
S4 C15 1.768(3) yes
S4 C21 1.769(4) yes
O1 C4 1.372(4) yes
O1 C25 1.447(5) yes
O2 C10 1.376(4) yes
O2 C28 1.440(4) yes
O3 C16 1.365(4) yes
O3 C31 1.447(5) yes
O4 C22 1.375(4) yes
O4 C34 1.447(5) yes
C1 C2 1.388(5) yes
C1 C6 1.389(4) yes
C2 C3 1.393(5) yes
C3 C4 1.393(4) yes
C4 C5 1.400(5) yes
C5 C6 1.395(5) yes
C7 C8 1.374(5) yes
C7 C12 1.398(5) yes
C8 C9 1.394(5) yes
C9 C10 1.389(5) yes
C10 C11 1.411(5) yes
C11 C12 1.388(5) yes
C13 C14 1.382(5) yes
C13 C18 1.385(5) yes
C14 C15 1.399(5) yes
C15 C16 1.400(5) yes
C16 C17 1.395(4) yes
C17 C18 1.398(5) yes
C19 C20 1.397(5) yes
C19 C24 1.377(5) yes
C20 C21 1.389(4) yes
C21 C22 1.409(5) yes
C22 C23 1.398(5) yes
C23 C24 1.387(4) yes
C25 C26 1.518(5) yes
C26 C27 1.508(6) yes
C28 C29 1.509(5) yes
C29 C30 1.530(5) yes
C31 C32 1.514(5) yes
C32 C33A 1.525(15) yes
C32 C33B 1.31(5) yes
C34 C35 1.502(5) yes
C35 C36 1.527(7) yes
C2 H2 0.950 no
C6 H6 0.950 no
C8 H8 0.950 no
C12 H12 0.950 no
C14 H14 0.950 no
C18 H18 0.950 no
C20 H20 0.950 no
C24 H24 0.950 no
C25 H25A 0.990 no
C25 H25B 0.990 no
C26 H26A 0.990 no
C26 H26B 0.990 no
C27 H27A 0.980 no
C27 H27B 0.980 no
C27 H27C 0.980 no
C28 H28A 0.990 no
C28 H28B 0.990 no
C29 H29A 0.990 no
C29 H29B 0.990 no
C30 H30A 0.980 no
C30 H30B 0.980 no
C30 H30C 0.980 no
C31 H31A 0.990 no
C31 H31B 0.990 no
C32 H32A 0.990 no
C32 H32B 0.990 no
C33A H33A 0.980 no
C33A H33B 0.980 no
C33A H33C 0.980 no
C33B H33D 0.980 no
C33B H33E 0.980 no
C33B H33F 0.980 no
C34 H34A 0.990 no
C34 H34B 0.990 no
C35 H35A 0.990 no
C35 H35B 0.990 no
C36 H36A 0.980 no
C36 H36B 0.980 no
C36 H36C 0.980 no

loop_
_geom_contact_atom_site_label_1
_geom_contact_atom_site_label_2
_geom_contact_distance
_geom_contact_publ_flag
_geom_contact_site_symmetry_2
S1 O1 3.050(3) no .
S1 O4 3.124(3) no .
S2 O1 3.089(2) no .
S2 O2 3.044(3) no .
S2 C25 3.472(4) no .
S2 C28 3.501(4) no .
S3 O2 3.090(3) no .
S3 O3 3.019(3) no .
S3 C31 3.531(4) no .
S4 O3 3.084(3) no .
S4 O4 3.075(3) no .
S4 C31 3.535(5) no .
S4 C34 3.551(4) no .
O1 C8 3.380(4) no .
O1 C9 3.033(4) no .
O1 C23 3.175(4) no .
O1 C27 2.986(4) no .
O2 C3 3.166(5) no .
O2 C17 3.047(4) no .
O2 C18 3.370(4) no .
O3 C11 3.101(4) no .
O3 C12 3.503(4) no .
O3 C21 3.127(4) no .
O3 C33A 2.982(8) no .
O3 C33B 2.91(4) no .
O4 C4 3.554(4) no .
O4 C5 2.971(4) no .
O4 C6 3.396(5) no .
O4 C14 3.499(5) no .
O4 C15 3.042(5) no .
C1 C4 2.788(5) no .
C2 C5 2.779(4) no .
C3 C6 2.789(5) no .
C3 C10 3.337(5) no .
C3 C25 3.163(5) no .
C4 C9 3.300(5) no .
C4 C23 3.373(4) no .
C5 C22 3.276(5) no .
C5 C25 3.238(5) no .
C7 C10 2.789(5) no .
C8 C11 2.789(5) no .
C8 C26 3.541(5) no .
C9 C12 2.775(5) no .
C9 C28 3.162(5) no .
C10 C17 3.285(5) no .
C11 C16 3.312(5) no .
C11 C28 3.230(5) no .
C13 C16 2.783(4) no .
C14 C17 2.784(5) no .
C15 C18 2.789(5) no .
C15 C22 3.321(5) no .
C15 C31 3.198(5) no .
C16 C21 3.351(5) no .
C17 C31 3.204(5) no .
C19 C22 2.783(4) no .
C20 C23 2.798(5) no .
C20 C33A 3.568(14) no .
C21 C24 2.773(5) no .
C21 C34 3.194(5) no .
C23 C34 3.208(5) no .
C24 C27 3.400(6) no .
C12 C24 3.227(5) no 1_655
C24 C12 3.227(5) no 1_455
I1 H2 3.0576 no .
I1 H6 3.0843 no .
I2 H8 3.0513 no .
I2 H12 3.0736 no .
I2 H26A 3.5384 no .
I3 H14 3.0494 no .
I3 H18 3.0694 no .
I4 H20 3.0911 no .
I4 H24 3.0370 no .
S1 H6 2.7758 no .
S1 H24 2.7331 no .
S1 H25A 3.1339 no .
S1 H34A 3.0719 no .
S2 H2 2.7586 no .
S2 H8 2.7902 no .
S2 H25B 2.9009 no .
S2 H28B 2.9870 no .
S3 H12 2.7635 no .
S3 H18 2.8046 no .
S3 H28A 3.1179 no .
S3 H31A 3.1164 no .
S4 H14 2.7770 no .
S4 H20 2.7548 no .
S4 H31B 3.0115 no .
S4 H34B 3.0337 no .
O1 H8 3.5025 no .
O1 H26A 2.5629 no .
O1 H26B 3.2557 no .
O1 H27B 2.6688 no .
O1 H27C 3.3505 no .
O2 H18 3.4257 no .
O2 H29A 2.5887 no .
O2 H29B 2.6118 no .
O3 H12 3.5228 no .
O3 H32A 2.5773 no .
O3 H32B 3.2611 no .
O3 H33B 3.3395 no .
O3 H33C 2.6631 no .
O3 H33E 3.1544 no .
O3 H33F 2.6463 no .
O4 H6 3.5591 no .
O4 H35A 2.5953 no .
O4 H35B 2.6120 no .
C1 H35B 3.2594 no .
C2 H6 3.2730 no .
C2 H29A 3.2005 no .
C3 H25A 3.5753 no .
C3 H25B 2.9314 no .
C4 H2 3.2766 no .
C4 H6 3.2885 no .
C4 H25A 2.6030 no .
C4 H25B 2.5562 no .
C5 H25A 3.0786 no .
C5 H34A 3.4268 no .
C6 H2 3.2712 no .
C6 H34A 3.3492 no .
C6 H35B 2.9283 no .
C7 H26A 3.1209 no .
C7 H33F 3.5333 no .
C8 H12 3.2629 no .
C8 H25B 3.4056 no .
C8 H26A 2.7109 no .
C9 H25B 3.4473 no .
C9 H26A 3.4817 no .
C9 H28B 2.9152 no .
C10 H8 3.2774 no .
C10 H12 3.2832 no .
C10 H28A 2.6143 no .
C10 H28B 2.5269 no .
C11 H28A 3.0755 no .
C11 H28B 3.5577 no .
C11 H32A 3.4538 no .
C12 H8 3.2674 no .
C12 H32A 2.8122 no .
C12 H33F 3.2234 no .
C13 H35A 3.4785 no .
C14 H18 3.2647 no .
C14 H35A 2.9353 no .
C15 H31A 3.3961 no .
C15 H31B 3.1228 no .
C15 H35A 3.5860 no .
C16 H14 3.2827 no .
C16 H18 3.2812 no .
C16 H31A 2.4725 no .
C16 H31B 2.7088 no .
C17 H31A 2.9496 no .
C18 H14 3.2643 no .
C18 H29B 3.2020 no .
C19 H27B 3.2015 no .
C19 H33B 3.5976 no .
C19 H33C 3.3319 no .
C20 H24 3.2642 no .
C20 H31B 3.5415 no .
C20 H33B 3.1302 no .
C20 H33C 3.1089 no .
C20 H33E 3.2912 no .
C21 H31B 3.5143 no .
C21 H33C 3.5726 no .
C21 H34B 2.9689 no .
C22 H20 3.2894 no .
C22 H24 3.2649 no .
C22 H34A 2.5956 no .
C22 H34B 2.5527 no .
C23 H27B 3.1908 no .
C23 H34A 3.0257 no .
C23 H34B 3.5576 no .
C24 H20 3.2668 no .
C24 H27B 2.6882 no .
C24 H27C 3.2369 no .
C25 H8 3.3681 no .
C25 H27A 3.3585 no .
C25 H27B 2.7174 no .
C25 H27C 2.7262 no .
C26 H8 3.2105 no .
C27 H24 3.0424 no .
C27 H25A 2.6897 no .
C27 H25B 3.3662 no .
C28 H18 3.5361 no .
C28 H30A 3.3424 no .
C28 H30B 2.6965 no .
C28 H30C 2.6923 no .
C29 H2 3.5802 no .
C29 H18 3.5698 no .
C30 H28A 2.7066 no .
C30 H28B 2.6832 no .
C31 H33A 3.3616 no .
C31 H33B 2.7279 no .
C31 H33C 2.7194 no .
C31 H33D 3.3148 no .
C31 H33E 2.7446 no .
C31 H33F 2.7547 no .
C32 H12 3.1900 no .
C33A H20 3.3764 no .
C33A H31A 3.3731 no .
C33A H31B 2.6914 no .
C33B H12 3.5056 no .
C33B H31A 3.2782 no .
C33B H31B 2.8895 no .
C34 H6 3.4491 no .
C34 H36A 3.3297 no .
C34 H36B 2.6802 no .
C34 H36C 2.6801 no .
C35 H6 3.4855 no .
C35 H14 3.4549 no .
C36 H34A 2.6872 no .
C36 H34B 2.6701 no .
H2 H28B 3.5645 no .
H2 H29A 2.7027 no .
H6 H34A 2.9492 no .
H6 H35B 2.7672 no .
H8 H25B 2.9788 no .
H8 H26A 2.4478 no .
H8 H26B 3.4958 no .
H12 H32A 2.2334 no .
H12 H33F 3.1074 no .
H14 H34B 3.2763 no .
H14 H35A 2.6263 no .
H18 H28A 3.1572 no .
H18 H29B 2.8025 no .
H20 H31B 3.1479 no .
H20 H33B 2.7212 no .
H20 H33C 3.1818 no .
H20 H33E 3.0814 no .
H24 H27B 2.5750 no .
H24 H27C 2.6329 no .
H25A H26A 2.8669 no .
H25A H26B 2.4132 no .
H25A H27A 3.5904 no .
H25A H27B 2.9500 no .
H25A H27C 2.5243 no .
H25B H26A 2.4026 no .
H25B H26B 2.3234 no .
H25B H27C 3.5912 no .
H26A H27A 2.3381 no .
H26A H27B 2.3596 no .
H26A H27C 2.8479 no .
H26B H27A 2.3448 no .
H26B H27B 2.8481 no .
H26B H27C 2.3527 no .
H27B H33C 2.9894 no .
H27B H33F 3.1566 no .
H28A H29A 2.8651 no .
H28A H29B 2.3657 no .
H28A H30A 3.5957 no .
H28A H30B 2.5305 no .
H28A H30C 2.9969 no .
H28B H29A 2.3833 no .
H28B H29B 2.8652 no .
H28B H30A 3.5763 no .
H28B H30B 2.9682 no .
H28B H30C 2.5008 no .
H29A H30A 2.3700 no .
H29A H30B 2.8692 no .
H29A H30C 2.3824 no .
H29B H30A 2.3732 no .
H29B H30B 2.3792 no .
H29B H30C 2.8693 no .
H31A H32A 2.3965 no .
H31A H32B 2.3258 no .
H31A H33B 3.5990 no .
H31A H33F 3.5286 no .
H31B H32A 2.8652 no .
H31B H32B 2.4043 no .
H31B H33A 3.5904 no .
H31B H33B 2.5247 no .
H31B H33C 2.9563 no .
H31B H33E 2.7860 no .
H31B H33F 3.2759 no .
H32A H33A 2.3571 no .
H32A H33B 2.8624 no .
H32A H33C 2.3767 no .
H32A H33D 1.9208 no .
H32A H33E 2.4733 no .
H32A H33F 1.7745 no .
H32B H33A 2.3636 no .
H32B H33B 2.3700 no .
H32B H33C 2.8626 no .
H32B H33D 2.1462 no .
H32B H33E 2.3812 no .
H32B H33F 2.7283 no .
H34A H35A 2.8603 no .
H34A H35B 2.3621 no .
H34A H36A 3.5770 no .
H34A H36B 2.5058 no .
H34A H36C 2.9793 no .
H34B H35A 2.3748 no .
H34B H35B 2.8602 no .
H34B H36A 3.5642 no .
H34B H36B 2.9538 no .
H34B H36C 2.4875 no .
H35A H36A 2.3705 no .
H35A H36B 2.8678 no .
H35A H36C 2.3789 no .
H35B H36A 2.3707 no .
H35B H36B 2.3789 no .
H35B H36C 2.8679 no .
I1 H26B 3.5302 no 1_545
I1 H27A 3.2146 no 1_545
I2 H8 3.1979 no 2_766
I2 H24 3.5678 no 1_655
I2 H25B 3.4860 no 2_766
I2 H30A 3.1698 no 1_565
I3 H31A 3.4374 no 2_757
I4 H12 3.4238 no 1_455
I4 H31A 3.3633 no 2_667
I4 H31B 3.4875 no 2_667
I4 H36A 3.5697 no 1_565
S1 H28A 3.2463 no 1_455
S2 H2 2.7617 no 2_756
S2 H29A 3.3232 no 2_756
S2 H30C 3.3477 no 2_756
S3 H34A 3.2172 no 1_655
S4 H14 2.9419 no 2_657
S4 H35A 3.5869 no 2_657
S4 H36C 3.0310 no 2_657
C1 H28B 3.5223 no 2_756
C1 H30C 3.5341 no 2_756
C2 H2 3.5695 no 2_756
C2 H28B 3.1272 no 2_756
C2 H30C 3.0409 no 2_756
C3 H30C 2.9836 no 2_756
C4 H30C 3.4792 no 2_756
C7 H24 3.2300 no 1_655
C12 H24 2.8287 no 1_655
C14 H34B 3.2099 no 2_657
C14 H36C 3.3062 no 2_657
C15 H36C 3.1394 no 2_657
C19 H12 3.2175 no 1_455
C20 H32B 3.2254 no 2_667
C24 H12 2.8484 no 1_455
C25 H26B 3.2385 no 2_666
C25 H27C 3.1694 no 2_666
C26 H25A 3.0974 no 2_666
C26 H27C 3.5341 no 2_666
C27 H25A 3.2480 no 2_666
C28 H2 3.5977 no 2_756
C28 H6 3.3500 no 1_655
C28 H34A 3.4220 no 1_655
C29 H36B 3.4729 no 1_655
C30 H6 3.3384 no 1_655
C30 H25B 3.5883 no 2_756
C30 H36B 3.0973 no 1_655
C31 H20 3.5859 no 2_667
C32 H20 3.1268 no 2_667
C33A H20 3.3060 no 2_667
C33A H36A 3.2008 no 1_565
C33B H20 3.5992 no 2_667
C33B H36A 3.4357 no 1_565
C34 H28A 3.4135 no 1_455
C35 H30B 3.5536 no 1_455
C36 H30B 3.0927 no 1_455
C36 H33A 3.4532 no 1_545
H2 S2 2.7617 no 2_756
H2 C2 3.5695 no 2_756
H2 C28 3.5977 no 2_756
H2 H2 2.8417 no 2_756
H2 H28B 2.7396 no 2_756
H2 H29A 3.5354 no 2_756
H2 H30C 3.2869 no 2_756
H6 C28 3.3500 no 1_455
H6 C30 3.3384 no 1_455
H6 H28A 2.8271 no 1_455
H6 H28B 3.0525 no 1_455
H6 H30B 2.8079 no 1_455
H6 H30C 3.0723 no 1_455
H8 I2 3.1979 no 2_766
H8 H8 2.9944 no 2_766
H12 I4 3.4238 no 1_655
H12 C19 3.2175 no 1_655
H12 C24 2.8484 no 1_655
H12 H24 2.5362 no 1_655
H14 S4 2.9419 no 2_657
H14 H14 2.8399 no 2_657
H14 H34B 2.6979 no 2_657
H14 H36C 3.3427 no 2_657
H18 H34A 3.3210 no 1_655
H18 H34B 3.5273 no 1_655
H18 H36B 3.1534 no 1_655
H18 H36C 3.4043 no 1_655
H20 C31 3.5859 no 2_667
H20 C32 3.1268 no 2_667
H20 C33A 3.3060 no 2_667
H20 C33B 3.5992 no 2_667
H20 H31B 3.1608 no 2_667
H20 H32B 2.4343 no 2_667
H20 H33A 3.5310 no 2_667
H20 H33B 2.7847 no 2_667
H20 H33E 3.3247 no 2_667
H24 I2 3.5678 no 1_455
H24 C7 3.2300 no 1_455
H24 C12 2.8287 no 1_455
H24 H12 2.5362 no 1_455
H25A C26 3.0974 no 2_666
H25A C27 3.2480 no 2_666
H25A H25A 3.3625 no 2_666
H25A H26B 2.3582 no 2_666
H25A H27A 3.3803 no 2_666
H25A H27C 2.7824 no 2_666
H25B I2 3.4860 no 2_766
H25B C30 3.5883 no 2_756
H25B H27C 2.8786 no 2_666
H25B H30A 3.1059 no 2_756
H25B H30C 3.1478 no 2_756
H26B I1 3.5302 no 1_565
H26B C25 3.2385 no 2_666
H26B H25A 2.3582 no 2_666
H26B H26B 3.3856 no 2_666
H26B H27C 2.9423 no 2_666
H27A I1 3.2146 no 1_565
H27A H25A 3.3803 no 2_666
H27A H30A 3.3308 no 1_465
H27A H30B 3.3852 no 1_465
H27C C25 3.1694 no 2_666
H27C C26 3.5341 no 2_666
H27C H25A 2.7824 no 2_666
H27C H25B 2.8786 no 2_666
H27C H26B 2.9423 no 2_666
H27C H30A 3.1919 no 1_465
H28A S1 3.2463 no 1_655
H28A C34 3.4135 no 1_655
H28A H6 2.8271 no 1_655
H28A H34A 2.4372 no 1_655
H28A H36B 3.2034 no 1_655
H28B C1 3.5223 no 2_756
H28B C2 3.1272 no 2_756
H28B H2 2.7396 no 2_756
H28B H6 3.0525 no 1_655
H29A S2 3.3232 no 2_756
H29A H2 3.5354 no 2_756
H29B H36B 3.1046 no 1_655
H30A I2 3.1698 no 1_545
H30A H25B 3.1059 no 2_756
H30A H27A 3.3308 no 1_645
H30A H27C 3.1919 no 1_645
H30A H36B 3.3831 no 1_655
H30B C35 3.5536 no 1_655
H30B C36 3.0927 no 1_655
H30B H6 2.8079 no 1_655
H30B H27A 3.3852 no 1_645
H30B H34A 3.3883 no 1_655
H30B H35B 3.1868 no 1_655
H30B H36A 3.3074 no 1_655
H30B H36B 2.2749 no 1_655
H30C S2 3.3477 no 2_756
H30C C1 3.5341 no 2_756
H30C C2 3.0409 no 2_756
H30C C3 2.9836 no 2_756
H30C C4 3.4792 no 2_756
H30C H2 3.2869 no 2_756
H30C H6 3.0723 no 1_655
H30C H25B 3.1478 no 2_756
H31A I3 3.4374 no 2_757
H31A I4 3.3633 no 2_667
H31B I4 3.4875 no 2_667
H31B H20 3.1608 no 2_667
H31B H33B 2.8826 no 2_667
H31B H36C 3.4255 no 2_657
H31B H33E 3.5087 no 2_667
H32B C20 3.2254 no 2_667
H32B H20 2.4343 no 2_667
H33A C36 3.4532 no 1_565
H33A H20 3.5310 no 2_667
H33A H36A 2.5533 no 1_565
H33B H20 2.7847 no 2_667
H33B H31B 2.8826 no 2_667
H33B H33B 3.1532 no 2_667
H33B H36A 3.1380 no 1_565
H33C H36A 3.4564 no 1_565
H34A S3 3.2172 no 1_455
H34A C28 3.4220 no 1_455
H34A H18 3.3210 no 1_455
H34A H28A 2.4372 no 1_455
H34A H30B 3.3883 no 1_455
H34B C14 3.2099 no 2_657
H34B H14 2.6979 no 2_657
H34B H18 3.5273 no 1_455
H35A S4 3.5869 no 2_657
H35B H30B 3.1868 no 1_455
H36A I4 3.5697 no 1_545
H36A C33A 3.2008 no 1_545
H36A C33B 3.4357 no 1_545
H36A H30B 3.3074 no 1_455
H36A H33A 2.5533 no 1_545
H36A H33B 3.1380 no 1_545
H36A H33C 3.4564 no 1_545
H36A H33D 3.0473 no 1_545
H36A H33E 2.9810 no 1_545
H36B C29 3.4729 no 1_455
H36B C30 3.0973 no 1_455
H36B H18 3.1534 no 1_455
H36B H28A 3.2034 no 1_455
H36B H29B 3.1046 no 1_455
H36B H30A 3.3831 no 1_455
H36B H30B 2.2749 no 1_455
H36C S4 3.0310 no 2_657
H36C C14 3.3062 no 2_657
H36C C15 3.1394 no 2_657
H36C H14 3.3427 no 2_657
H36C H18 3.4043 no 1_455
H36C H31B 3.4255 no 2_657
H33D H36A 3.0473 no 1_565
H33E H20 3.3247 no 2_667
H33E H31B 3.5087 no 2_667
H33E H36A 2.9810 no 1_565

loop_
_geom_torsion_atom_site_label_1
_geom_torsion_atom_site_label_2
_geom_torsion_atom_site_label_3
_geom_torsion_atom_site_label_4
_geom_torsion
_geom_torsion_publ_flag
C5 S1 C23 C22 -47.0(3) no
C5 S1 C23 C24 141.8(2) no
C23 S1 C5 C4 -62.8(3) no
C23 S1 C5 C6 124.7(3) no
C3 S2 C9 C8 -123.4(2) no
C3 S2 C9 C10 61.1(3) no
C9 S2 C3 C2 -132.9(2) no
C9 S2 C3 C4 54.2(3) no
C11 S3 C17 C16 -62.4(3) no
C11 S3 C17 C18 123.6(3) no
C17 S3 C11 C10 -56.0(3) no
C17 S3 C11 C12 130.4(2) no
C15 S4 C21 C20 -135.0(2) no
C15 S4 C21 C22 53.1(3) no
C21 S4 C15 C14 -129.3(3) no
C21 S4 C15 C16 57.8(3) no
C4 O1 C25 C26 -176.6(3) no
C25 O1 C4 C3 85.8(4) no
C25 O1 C4 C5 -95.0(3) no
C10 O2 C28 C29 -173.7(3) no
C28 O2 C10 C9 87.0(4) no
C28 O2 C10 C11 -93.3(3) no
C16 O3 C31 C32 162.2(3) no
C31 O3 C16 C15 88.7(4) no
C31 O3 C16 C17 -92.0(4) no
C22 O4 C34 C35 -176.9(3) no
C34 O4 C22 C21 89.9(4) no
C34 O4 C22 C23 -90.6(4) no
I1 C1 C2 C3 179.34(19) no
I1 C1 C6 C5 178.67(19) no
C2 C1 C6 C5 0.7(5) no
C6 C1 C2 C3 -2.7(5) no
C1 C2 C3 S2 -171.0(3) no
C1 C2 C3 C4 2.1(5) no
S2 C3 C4 O1 -7.8(5) no
S2 C3 C4 C5 173.0(2) no
C2 C3 C4 O1 179.6(3) no
C2 C3 C4 C5 0.4(5) no
O1 C4 C5 S1 6.2(5) no
O1 C4 C5 C6 178.4(3) no
C3 C4 C5 S1 -174.6(3) no
C3 C4 C5 C6 -2.4(5) no
S1 C5 C6 C1 174.5(2) no
C4 C5 C6 C1 1.9(5) no
I2 C7 C8 C9 -178.79(17) no
I2 C7 C12 C11 -178.61(17) no
C8 C7 C12 C11 2.6(5) no
C12 C7 C8 C9 -0.0(5) no
C7 C8 C9 S2 -178.7(3) no
C7 C8 C9 C10 -3.1(4) no
S2 C9 C10 O2 -1.4(4) no
S2 C9 C10 C11 178.91(18) no
C8 C9 C10 O2 -176.8(3) no
C8 C9 C10 C11 3.5(4) no
O2 C10 C11 S3 6.0(4) no
O2 C10 C11 C12 179.4(3) no
C9 C10 C11 S3 -174.3(3) no
C9 C10 C11 C12 -0.9(4) no
S3 C11 C12 C7 171.70(18) no
C10 C11 C12 C7 -2.2(4) no
I3 C13 C14 C15 -178.7(2) no
I3 C13 C18 C17 178.6(2) no
C14 C13 C18 C17 0.1(5) no
C18 C13 C14 C15 -0.2(5) no
C13 C14 C15 S4 -173.5(3) no
C13 C14 C15 C16 -0.4(5) no
S4 C15 C16 O3 -6.9(5) no
S4 C15 C16 C17 173.8(2) no
C14 C15 C16 O3 -179.5(3) no
C14 C15 C16 C17 1.1(5) no
O3 C16 C17 S3 5.6(5) no
O3 C16 C17 C18 179.4(3) no
C15 C16 C17 S3 -175.1(3) no
C15 C16 C17 C18 -1.2(5) no
S3 C17 C18 C13 174.7(2) no
C16 C17 C18 C13 0.6(5) no
I4 C19 C20 C21 177.07(19) no
I4 C19 C24 C23 -175.97(19) no
C20 C19 C24 C23 4.2(5) no
C24 C19 C20 C21 -3.1(5) no
C19 C20 C21 S4 -173.1(3) no
C19 C20 C21 C22 -0.9(5) no
S4 C21 C22 O4 -5.1(4) no
S4 C21 C22 C23 175.42(19) no
C20 C21 C22 O4 -176.6(3) no
C20 C21 C22 C23 3.9(5) no
O4 C22 C23 S1 6.8(5) no
O4 C22 C23 C24 177.7(3) no
C21 C22 C23 S1 -173.7(3) no
C21 C22 C23 C24 -2.8(5) no
S1 C23 C24 C19 170.5(2) no
C22 C23 C24 C19 -1.2(5) no
O1 C25 C26 C27 -66.8(4) no
O2 C28 C29 C30 178.4(3) no
O3 C31 C32 C33A 65.9(4) no
O3 C31 C32 C33B 44.2(5) no
O4 C34 C35 C36 178.9(3) no
